data_2226306
loop_
_publ_author_name
'Yotnoi, Bunlawee'
'Seeharaj, Athittaya'
'Chimupala, Yothin'
'Rujiwatra, Apinpus'

_publ_section_title
;
 Tris(ethylenediamine)cobalt(II) sulfate
;
_journal_coeditor_code TK2667
_journal_issue 6
_journal_name_full 'Acta Crystallographica Section E'
_journal_page_first m628
_journal_paper_doi 10.1107/S1600536810016168
_journal_volume 66
_journal_year 2010
_chemical_formula_iupac '[Co (C2 H8 N2)3] S O4'
_chemical_formula_moiety 'C6 H24 Co N6 2+, O4 S 2-'
_chemical_formula_sum 'C6 H24 Co N6 O4 S'
_chemical_formula_weight 335.30
_chemical_name_systematic
;
Tris(ethylenediamine)cobalt(II) sulfate
;
_space_group_IT_number 163
_symmetry_cell_setting trigonal
_symmetry_space_group_name_Hall '-P 3 2c'
_symmetry_space_group_name_H-M 'P -3 1 c'
_atom_sites_solution_hydrogens geom
_atom_sites_solution_primary direct
_atom_sites_solution_secondary difmap
_audit_creation_method SHELXL-97
_cell_angle_alpha 90.00
_cell_angle_beta 90.00
_cell_angle_gamma 120.00
_cell_formula_units_Z 2
_cell_length_a 8.9920(2)
_cell_length_b 8.9920(2)
_cell_length_c 9.5927(3)
_cell_measurement_reflns_used 589
_cell_measurement_temperature 298(2)
_cell_measurement_theta_max 31.0
_cell_measurement_theta_min 2.6
_cell_volume 671.71(3)
_computing_cell_refinement 'SAINT (Bruker, 2003)'
_computing_data_collection 'SMART (Bruker, 2003)'
_computing_data_reduction 'SAINT (Bruker, 2003)'
_computing_molecular_graphics 'DIAMOND (Brandenburg, 2006)'
_computing_publication_material 'publCIF (Westrip, 2010)'
_computing_structure_refinement 'SHELXL97 (Sheldrick, 2008) and WinGX (Farrugia, 1999)'
_computing_structure_solution 'SHELXS97 (Sheldrick, 2008) and WinGX (Farrugia, 1999)'
_diffrn_ambient_temperature 298(2)
_diffrn_measured_fraction_theta_full 0.998
_diffrn_measured_fraction_theta_max 0.953
_diffrn_measurement_device_type 'Bruker SMART CCD area-detector'
_diffrn_measurement_method '? scan'
_diffrn_radiation_monochromator graphite
_diffrn_radiation_source 'fine-focus sealed tube'
_diffrn_radiation_type MoK\a
_diffrn_radiation_wavelength 0.71073
_diffrn_reflns_av_R_equivalents 0.0266
_diffrn_reflns_av_sigmaI/netI 0.0246
_diffrn_reflns_limit_h_max 10
_diffrn_reflns_limit_h_min -8
_diffrn_reflns_limit_k_max 11
_diffrn_reflns_limit_k_min -11
_diffrn_reflns_limit_l_max 13
_diffrn_reflns_limit_l_min -11
_diffrn_reflns_number 3638
_diffrn_reflns_theta_full 26.00
_diffrn_reflns_theta_max 31.01
_diffrn_reflns_theta_min 2.62
_exptl_absorpt_coefficient_mu 1.451
_exptl_absorpt_correction_T_max 0.7601
_exptl_absorpt_correction_T_min 0.5426
_exptl_absorpt_correction_type multi-scan
_exptl_absorpt_process_details '(SADABS; Sheldrick, 1996)'
_exptl_crystal_colour orange
_exptl_crystal_density_diffrn 1.658
_exptl_crystal_density_method 'not measured'
_exptl_crystal_description block
_exptl_crystal_F_000 354
_exptl_crystal_size_max 0.48
_exptl_crystal_size_mid 0.22
_exptl_crystal_size_min 0.20
_refine_diff_density_max 0.248
_refine_diff_density_min -0.288
_refine_ls_extinction_method none
_refine_ls_goodness_of_fit_ref 1.055
_refine_ls_hydrogen_treatment constr
_refine_ls_matrix_type full
_refine_ls_number_parameters 47
_refine_ls_number_reflns 688
_refine_ls_number_restraints 16
_refine_ls_restrained_S_all 1.095
_refine_ls_R_factor_all 0.0355
_refine_ls_R_factor_gt 0.0281
_refine_ls_shift/su_max 0.000
_refine_ls_shift/su_mean 0.000
_refine_ls_structure_factor_coef Fsqd
_refine_ls_weighting_details 'calc w=1/[\s^2^(Fo^2^)+(0.0354P)^2^+0.1217P] where P=(Fo^2^+2Fc^2^)/3'
_refine_ls_weighting_scheme calc
_refine_ls_wR_factor_gt 0.0660
_refine_ls_wR_factor_ref 0.0689
_reflns_number_gt 589
_reflns_number_total 688
_reflns_threshold_expression I>2sigma(I)
_cod_data_source_file tk2667.cif
_cod_data_source_block I
_cod_database_code 2226306
_cod_database_fobs_code 2226306

loop_
_symmetry_equiv_pos_as_xyz
'x, y, z'
'-y, x-y, z'
'-x+y, -x, z'
'-y, -x, -z+1/2'
'-x+y, y, -z+1/2'
'x, x-y, -z+1/2'
'-x, -y, -z'
'y, -x+y, -z'
'x-y, x, -z'
'y, x, z-1/2'
'x-y, -y, z-1/2'
'-x, -x+y, z-1/2'

loop_
_atom_site_type_symbol
_atom_site_label
_atom_site_fract_x
_atom_site_fract_y
_atom_site_fract_z
_atom_site_U_iso_or_equiv
_atom_site_adp_type
_atom_site_calc_flag
_atom_site_refinement_flags
_atom_site_occupancy
_atom_site_disorder_assembly
_atom_site_disorder_group
Co Co1 0.6667 0.3333 0.2500 0.02175(16) Uani d S 1 . .
N N1 0.68784(18) 0.54599(18) 0.12760(13) 0.0332(3) Uani d . 1 . .
H H1A 0.6936 0.5265 0.0363 0.040 Uiso calc R 1 . .
H H1B 0.5954 0.5579 0.1418 0.040 Uiso calc R 1 . .
S S1 0.3333 0.6667 0.2500 0.0240(2) Uani d SD 1 . .
C C1 0.8446(2) 0.7024(2) 0.17145(19) 0.0388(4) Uani d . 1 . .
H H1C 0.8405 0.8031 0.1409 0.047 Uiso calc R 1 . .
H H1D 0.9444 0.7056 0.1297 0.047 Uiso calc R 1 . .
O O1 0.3029(19) 0.5088(9) 0.1852(8) 0.096(3) Uani d PDU 0.319(8) . .
O O2 0.339(2) 0.7851(9) 0.1475(6) 0.096(4) Uani d PDU 0.316(9) . .
O O3 0.3333 0.6667 0.1059(16) 0.086(8) Uani d SPDU 0.094(10) . .

loop_
_atom_site_aniso_label
_atom_site_aniso_U_11
_atom_site_aniso_U_22
_atom_site_aniso_U_33
_atom_site_aniso_U_12
_atom_site_aniso_U_13
_atom_site_aniso_U_23
Co1 0.0226(2) 0.0226(2) 0.0201(2) 0.01129(10) 0.000 0.000
N1 0.0410(8) 0.0330(7) 0.0283(7) 0.0204(6) -0.0033(5) 0.0031(5)
S1 0.0243(3) 0.0243(3) 0.0233(4) 0.01215(14) 0.000 0.000
C1 0.0445(10) 0.0267(8) 0.0413(9) 0.0147(7) 0.0058(7) 0.0076(6)
O1 0.185(9) 0.051(4) 0.063(4) 0.069(5) -0.012(5) -0.016(3)
O2 0.194(12) 0.055(4) 0.044(3) 0.067(5) -0.012(4) 0.012(3)
O3 0.118(11) 0.118(11) 0.021(11) 0.059(5) 0.000 0.000

loop_
_atom_type_symbol
_atom_type_description
_atom_type_scat_dispersion_real
_atom_type_scat_dispersion_imag
_atom_type_scat_source
C C 0.0033 0.0016 'International Tables Vol C Tables 4.2.6.8 and 6.1.1.4'
H H 0.0000 0.0000 'International Tables Vol C Tables 4.2.6.8 and 6.1.1.4'
N N 0.0061 0.0033 'International Tables Vol C Tables 4.2.6.8 and 6.1.1.4'
O O 0.0106 0.0060 'International Tables Vol C Tables 4.2.6.8 and 6.1.1.4'
S S 0.1246 0.1234 'International Tables Vol C Tables 4.2.6.8 and 6.1.1.4'
Co Co 0.3494 0.9721 'International Tables Vol C Tables 4.2.6.8 and 6.1.1.4'

loop_
_geom_angle_atom_site_label_1
_geom_angle_atom_site_label_2
_geom_angle_atom_site_label_3
_geom_angle_site_symmetry_1
_geom_angle_site_symmetry_3
_geom_angle
_geom_angle_publ_flag
N1 Co1 N1 3_665 6 80.49(7) ?
N1 Co1 N1 3_665 2_655 93.48(5) ?
N1 Co1 N1 6 2_655 93.17(8) ?
N1 Co1 N1 3_665 5_655 93.17(8) ?
N1 Co1 N1 6 5_655 93.48(5) ?
N1 Co1 N1 2_655 5_655 171.28(7) ?
N1 Co1 N1 3_665 . 93.48(5) ?
N1 Co1 N1 6 . 171.28(8) ?
N1 Co1 N1 2_655 . 93.48(5) ?
N1 Co1 N1 5_655 . 80.49(7) ?
N1 Co1 N1 3_665 4_665 171.28(8) ?
N1 Co1 N1 6 4_665 93.48(5) ?
N1 Co1 N1 2_655 4_665 80.49(7) ?
N1 Co1 N1 5_655 4_665 93.48(5) ?
N1 Co1 N1 . 4_665 93.17(8) ?
C1 N1 Co1 . . 107.94(10) ?
C1 N1 H1A . . 110.1 ?
Co1 N1 H1A . . 110.1 ?
C1 N1 H1B . . 110.1 ?
Co1 N1 H1B . . 110.1 ?
H1A N1 H1B . . 108.4 ?
O3 S1 O3 . 4_665 180.000(3) ?
O3 S1 O2 . . 46.6(3) ?
O3 S1 O2 4_665 . 133.4(3) ?
O3 S1 O2 . 2_665 46.6(3) ?
O3 S1 O2 4_665 2_665 133.4(3) ?
O2 S1 O2 . 2_665 78.0(5) ?
O3 S1 O2 . 4_665 133.4(3) ?
O3 S1 O2 4_665 4_665 46.6(3) ?
O2 S1 O2 . 4_665 104.4(11) ?
O2 S1 O2 2_665 4_665 99.7(7) ?
O3 S1 O2 . 5 133.4(3) ?
O3 S1 O2 4_665 5 46.6(3) ?
O2 S1 O2 . 5 99.7(7) ?
O2 S1 O2 2_665 5 176.3(13) ?
O2 S1 O2 4_665 5 78.0(5) ?
O3 S1 O2 . 3_565 46.6(3) ?
O3 S1 O2 4_665 3_565 133.4(3) ?
O2 S1 O2 . 3_565 78.0(5) ?
O2 S1 O2 2_665 3_565 78.0(5) ?
O2 S1 O2 4_665 3_565 176.3(13) ?
O2 S1 O2 5 3_565 104.4(11) ?
O3 S1 O2 . 6_565 133.4(3) ?
O3 S1 O2 4_665 6_565 46.6(3) ?
O2 S1 O2 . 6_565 176.3(13) ?
O2 S1 O2 2_665 6_565 104.4(11) ?
O2 S1 O2 4_665 6_565 78.0(5) ?
O2 S1 O2 5 6_565 78.0(5) ?
O2 S1 O2 3_565 6_565 99.7(7) ?
O3 S1 O1 . 6_565 115.5(3) ?
O3 S1 O1 4_665 6_565 64.5(3) ?
O2 S1 O1 . 6_565 69.9(6) ?
O2 S1 O1 2_665 6_565 119.2(10) ?
O2 S1 O1 4_665 6_565 45.7(4) ?
O2 S1 O1 5 6_565 57.2(5) ?
O2 S1 O1 3_565 6_565 138.0(11) ?
O2 S1 O1 6_565 6_565 110.7(4) ?
O3 S1 O1 . 3_565 64.5(3) ?
O3 S1 O1 4_665 3_565 115.5(3) ?
O2 S1 O1 . 3_565 45.7(4) ?
O2 S1 O1 2_665 3_565 57.2(5) ?
O2 S1 O1 4_665 3_565 69.9(6) ?
O2 S1 O1 5 3_565 119.2(10) ?
O2 S1 O1 3_565 3_565 110.7(4) ?
O2 S1 O1 6_565 3_565 138.0(11) ?
O1 S1 O1 6_565 3_565 63.4(8) ?
O3 S1 O1 . 2_665 64.5(3) ?
O3 S1 O1 4_665 2_665 115.5(3) ?
O2 S1 O1 . 2_665 57.2(5) ?
O2 S1 O1 2_665 2_665 110.7(4) ?
O2 S1 O1 4_665 2_665 138.0(11) ?
O2 S1 O1 5 2_665 69.9(6) ?
O2 S1 O1 3_565 2_665 45.7(4) ?
O2 S1 O1 6_565 2_665 119.2(10) ?
O1 S1 O1 6_565 2_665 93.3(11) ?
O1 S1 O1 3_565 2_665 102.9(4) ?
O3 S1 O1 . 5 115.5(3) ?
O3 S1 O1 4_665 5 64.5(3) ?
O2 S1 O1 . 5 138.0(11) ?
O2 S1 O1 2_665 5 69.9(6) ?
O2 S1 O1 4_665 5 57.2(5) ?
O2 S1 O1 5 5 110.7(4) ?
O2 S1 O1 3_565 5 119.2(10) ?
O2 S1 O1 6_565 5 45.7(4) ?
O1 S1 O1 6_565 5 102.9(4) ?
O1 S1 O1 3_565 5 93.3(11) ?
O1 S1 O1 2_665 5 161.1(12) ?
N1 C1 C1 . 5_655 108.84(12) ?
N1 C1 H1C . . 109.9 ?
C1 C1 H1C 5_655 . 109.9 ?
N1 C1 H1D . . 109.9 ?
C1 C1 H1D 5_655 . 109.9 ?
H1C C1 H1D . . 108.3 ?
O2 O1 O2 2_665 3_565 91.9(8) ?
O2 O1 S1 2_665 . 66.5(5) ?
O2 O1 S1 3_565 . 60.9(3) ?
O2 O1 O1 2_665 5 75.7(11) ?
O2 O1 O1 3_565 5 117.8(4) ?
S1 O1 O1 . 5 58.3(4) ?
O2 O1 O2 2_665 6_565 108.3(7) ?
O2 O1 O2 3_565 6_565 92.2(8) ?
S1 O1 O2 . 6_565 54.6(4) ?
O1 O2 O1 3_565 2_665 129.8(7) ?
O1 O2 S1 3_565 . 67.8(4) ?
O1 O2 S1 2_665 . 61.9(4) ?
O1 O2 O1 3_565 6_565 63.3(12) ?
O1 O2 O1 2_665 6_565 87.5(9) ?
S1 O2 O1 . 6_565 55.5(3) ?
O1 O2 O2 3_565 2_665 49.8(6) ?
O1 O2 O2 2_665 2_665 95.3(5) ?
S1 O2 O2 . 2_665 51.0(2) ?
O1 O2 O2 6_565 2_665 91.9(8) ?
O1 O2 O2 3_565 3_565 106.1(5) ?
S1 O2 O2 . 3_565 51.0(2) ?
O1 O2 O2 6_565 3_565 102.2(4) ?
O2 O2 O2 2_665 3_565 60.0000(10) ?
O2 O3 O2 2_665 3_565 107.9(8) ?
O2 O3 S1 2_665 . 69.0(8) ?
O2 O3 S1 3_565 . 69.0(8) ?
O2 O3 O1 2_665 3_565 61.1(6) ?
O2 O3 O1 3_565 3_565 128.2(13) ?
S1 O3 O1 . 3_565 59.8(5) ?
O2 O3 O1 2_665 2_665 128.2(13) ?
O2 O3 O1 3_565 2_665 47.4(6) ?
S1 O3 O1 . 2_665 59.8(5) ?
O1 O3 O1 3_565 2_665 96.9(7) ?

loop_
_geom_bond_atom_site_label_1
_geom_bond_atom_site_label_2
_geom_bond_site_symmetry_2
_geom_bond_distance
_geom_bond_publ_flag
Co1 N1 3_665 2.1696(13) ?
Co1 N1 6 2.1696(13) ?
Co1 N1 2_655 2.1696(13) ?
Co1 N1 5_655 2.1696(13) ?
Co1 N1 . 2.1696(13) ?
Co1 N1 4_665 2.1696(13) ?
N1 C1 . 1.469(2) ?
N1 H1A . 0.9000 ?
N1 H1B . 0.9000 ?
S1 O3 . 1.382(16) ?
S1 O3 4_665 1.382(16) ?
S1 O2 . 1.431(5) ?
S1 O2 2_665 1.431(5) ?
S1 O2 4_665 1.431(5) ?
S1 O2 5 1.431(5) ?
S1 O2 3_565 1.431(5) ?
S1 O2 6_565 1.431(5) ?
S1 O1 6_565 1.445(5) ?
S1 O1 3_565 1.445(5) ?
S1 O1 2_665 1.445(5) ?
S1 O1 5 1.445(5) ?
C1 C1 5_655 1.512(4) ?
C1 H1C . 0.9700 ?
C1 H1D . 0.9700 ?

loop_
_geom_hbond_atom_site_label_D
_geom_hbond_atom_site_label_H
_geom_hbond_atom_site_label_A
_geom_hbond_site_symmetry_A
_geom_hbond_distance_DH
_geom_hbond_distance_HA
_geom_hbond_distance_DA
_geom_hbond_angle_DHA
N1 H1A O3 7_665 0.90 2.13 2.889(12) 142
N1 H1A O1 7_665 0.90 2.15 3.049(7) 176
N1 H1A O2 8 0.90 2.22 3.054(8) 155
N1 H1A O2 9_655 0.90 2.32 3.104(11) 145
N1 H1B O2 3_565 0.90 1.98 2.843(6) 161
N1 H1B O1 . 0.90 2.48 3.353(14) 165
N1 H1B O1 4_665 0.90 2.52 3.256(10) 139
